data_8106534
loop_
_publ_author_name
'Xu, Wen-Chang'
'You, Jin-Zong'
'Feng, Qi'
'Zhang, Yi-Ping'
'Ni, Wan-Min'
'Huang, Xu-Wen'
'Li, Tang-Qi'
'Tong, Sheng-Yue'
'Qi, De-Qiang'

_publ_section_title
;
 Crystal structure of ethyl 1-benzyl-5-phenyl-1H-pyrazole-3-carboxylate,
 C19H18N2O2
;
_journal_issue 3
_journal_name_full 'Zeitschrift f\"ur Kristallographie - New Crystal Structures'
_journal_page_first 353
_journal_page_last 355
_journal_paper_doi 10.1515/ncrs-2016-0261
_journal_volume 232
_journal_year 2017
_chemical_formula_sum 'C19 H18 N2 O2'
_chemical_formula_weight 306.35
_space_group_IT_number 2
_space_group_name_Hall '-P 1'
_space_group_name_H-M_alt 'P -1'
_symmetry_cell_setting triclinic
_symmetry_space_group_name_H-M 'P -1'
_atom_sites_solution_hydrogens geom
_atom_sites_solution_primary direct
_atom_sites_solution_secondary difmap
_cell_angle_alpha 77.080(3)
_cell_angle_beta 81.720(4)
_cell_angle_gamma 64.958(3)
_cell_formula_units_Z 4
_cell_length_a 9.8324(19)
_cell_length_b 10.590(2)
_cell_length_c 17.794(3)
_cell_measurement_reflns_used 1479
_cell_measurement_temperature 296(2)
_cell_measurement_theta_max 21.21
_cell_measurement_theta_min 2.26
_cell_volume 1633.6(5)
_computing_cell_refinement 'Bruker SMART'
_computing_data_collection 'Bruker SMART'
_computing_data_reduction 'Bruker SAINT'
_computing_molecular_graphics 'Bruker SHELXTL'
_computing_publication_material 'Bruker SHELXTL'
_computing_structure_refinement 'SHELXL-97 (Sheldrick, 1997)'
_computing_structure_solution 'SHELXS-97 (Sheldrick, 1990)'
_diffrn_ambient_temperature 296(2)
_diffrn_measured_fraction_theta_full 0.992
_diffrn_measured_fraction_theta_max 0.992
_diffrn_measurement_device_type 'CCD area detector'
_diffrn_measurement_method 'phi and omega scans'
_diffrn_radiation_monochromator graphite
_diffrn_radiation_source 'fine-focus sealed tube'
_diffrn_radiation_type MoK\a
_diffrn_radiation_wavelength 0.71073
_diffrn_reflns_av_R_equivalents 0.0338
_diffrn_reflns_av_sigmaI/netI 0.0642
_diffrn_reflns_limit_h_max 11
_diffrn_reflns_limit_h_min -8
_diffrn_reflns_limit_k_max 12
_diffrn_reflns_limit_k_min -12
_diffrn_reflns_limit_l_max 21
_diffrn_reflns_limit_l_min -21
_diffrn_reflns_number 9427
_diffrn_reflns_theta_full 25.50
_diffrn_reflns_theta_max 25.50
_diffrn_reflns_theta_min 2.16
_exptl_absorpt_coefficient_mu 0.082
_exptl_absorpt_correction_type none
_exptl_crystal_colour colourless
_exptl_crystal_density_diffrn 1.246
_exptl_crystal_density_method 'not measured'
_exptl_crystal_description block
_exptl_crystal_F_000 648
_exptl_crystal_size_max 0.20
_exptl_crystal_size_mid 0.17
_exptl_crystal_size_min 0.12
_refine_diff_density_max 0.392
_refine_diff_density_min -0.348
_refine_diff_density_rms 0.044
_refine_ls_extinction_method none
_refine_ls_goodness_of_fit_ref 1.035
_refine_ls_hydrogen_treatment constr
_refine_ls_matrix_type full
_refine_ls_number_parameters 417
_refine_ls_number_reflns 6029
_refine_ls_number_restraints 1
_refine_ls_restrained_S_all 1.043
_refine_ls_R_factor_all 0.1136
_refine_ls_R_factor_gt 0.0634
_refine_ls_shift/su_max 0.000
_refine_ls_shift/su_mean 0.000
_refine_ls_structure_factor_coef Fsqd
_refine_ls_weighting_details 'calc w=1/[\s^2^(Fo^2^)+(0.0952P)^2^+0.0000P] where P=(Fo^2^+2Fc^2^)/3'
_refine_ls_weighting_scheme calc
_refine_ls_wR_factor_gt 0.1625
_refine_ls_wR_factor_ref 0.1964
_reflns_number_gt 3374
_reflns_number_total 6029
_reflns_threshold_expression >2sigma(I)
_cod_data_source_file suppl_ncrs-2016-0261_suppl.cif
_cod_data_source_block bp2a
_cod_original_cell_volume 1633.7(5)
_cod_original_sg_symbol_H-M 'P-1   '
_cod_database_code 8106534

loop_
_symmetry_equiv_pos_as_xyz
'x, y, z'
'-x, -y, -z'

loop_
_atom_site_label
_atom_site_type_symbol
_atom_site_fract_x
_atom_site_fract_y
_atom_site_fract_z
_atom_site_U_iso_or_equiv
_atom_site_adp_type
_atom_site_occupancy
_atom_site_symmetry_multiplicity
_atom_site_calc_flag
_atom_site_refinement_flags
_atom_site_disorder_assembly
_atom_site_disorder_group
C1 C 0.6289(3) 0.2789(3) 0.37972(15) 0.0487(7) Uani 1 1 d . . .
C2 C 0.5534(3) 0.4241(3) 0.35759(16) 0.0571(8) Uani 1 1 d . . .
H2 H 0.6056 0.4817 0.3506 0.068 Uiso 1 1 calc R . .
C3 C 0.4010(4) 0.4844(4) 0.34571(17) 0.0695(9) Uani 1 1 d . . .
H3 H 0.3515 0.5820 0.3309 0.083 Uiso 1 1 calc R . .
C4 C 0.3228(4) 0.4000(4) 0.35581(18) 0.0714(10) Uani 1 1 d . . .
H4 H 0.2203 0.4405 0.3483 0.086 Uiso 1 1 calc R . .
C5 C 0.3963(4) 0.2562(4) 0.37695(19) 0.0748(10) Uani 1 1 d . . .
H5 H 0.3438 0.1989 0.3831 0.090 Uiso 1 1 calc R . .
C6 C 0.5479(3) 0.1958(3) 0.38920(17) 0.0629(8) Uani 1 1 d . . .
H6 H 0.5966 0.0980 0.4040 0.075 Uiso 1 1 calc R . .
C7 C 0.7919(3) 0.2085(3) 0.39019(15) 0.0462(7) Uani 1 1 d . . .
C8 C 0.8955(3) 0.0861(3) 0.36723(16) 0.0517(7) Uani 1 1 d . . .
H8 H 0.8783 0.0298 0.3396 0.062 Uiso 1 1 calc R . .
C9 C 1.0317(3) 0.0638(3) 0.39400(15) 0.0488(7) Uani 1 1 d . . .
C10 C 1.1760(3) -0.0560(3) 0.38284(17) 0.0542(7) Uani 1 1 d . . .
C11 C 1.4391(3) -0.1597(4) 0.3965(2) 0.0767(10) Uani 1 1 d . . .
H11A H 1.4304 -0.2500 0.4072 0.092 Uiso 1 1 calc R . .
H11B H 1.5073 -0.1640 0.4323 0.092 Uiso 1 1 calc R . .
C12 C 1.5017(4) -0.1362(4) 0.3170(2) 0.0969(13) Uani 1 1 d . . .
H12A H 1.4366 -0.1359 0.2815 0.145 Uiso 1 1 calc R . .
H12B H 1.5995 -0.2106 0.3114 0.145 Uiso 1 1 calc R . .
H12C H 1.5099 -0.0466 0.3061 0.145 Uiso 1 1 calc R . .
C13 C 0.8159(3) 0.3770(3) 0.46425(15) 0.0519(7) Uani 1 1 d . . .
H13A H 0.8597 0.3512 0.5138 0.062 Uiso 1 1 calc R . .
H13B H 0.7077 0.4110 0.4735 0.062 Uiso 1 1 calc R . .
C14 C 0.8536(3) 0.4959(3) 0.41503(14) 0.0435(6) Uani 1 1 d . . .
C15 C 0.8987(3) 0.4984(3) 0.33803(15) 0.0485(7) Uani 1 1 d . . .
H15 H 0.9057 0.4256 0.3146 0.058 Uiso 1 1 calc R . .
C16 C 0.9338(3) 0.6085(3) 0.29488(17) 0.0544(7) Uani 1 1 d . . .
H16 H 0.9630 0.6093 0.2427 0.065 Uiso 1 1 calc R . .
C17 C 0.9256(3) 0.7161(3) 0.32888(19) 0.0614(8) Uani 1 1 d . . .
H17 H 0.9508 0.7890 0.3002 0.074 Uiso 1 1 calc R . .
C18 C 0.8798(4) 0.7151(3) 0.40583(19) 0.0646(9) Uani 1 1 d . . .
H18 H 0.8730 0.7878 0.4293 0.077 Uiso 1 1 calc R . .
C19 C 0.8440(3) 0.6065(3) 0.44799(17) 0.0594(8) Uani 1 1 d . . .
H19 H 0.8127 0.6072 0.4998 0.071 Uiso 1 1 calc R . .
C20 C 0.4558(3) 0.5797(3) 0.13977(15) 0.0453(6) Uani 1 1 d . . .
C21 C 0.5311(3) 0.6646(3) 0.14005(16) 0.0561(8) Uani 1 1 d . . .
H21 H 0.4775 0.7624 0.1322 0.067 Uiso 1 1 calc R . .
C22 C 0.6825(3) 0.6090(3) 0.15148(17) 0.0612(8) Uani 1 1 d . . .
H22 H 0.7300 0.6685 0.1516 0.073 Uiso 1 1 calc R . .
C23 C 0.7626(3) 0.4642(3) 0.16281(16) 0.0609(8) Uani 1 1 d . . .
H23 H 0.8651 0.4255 0.1702 0.073 Uiso 1 1 calc R . .
C24 C 0.6917(3) 0.3775(3) 0.16325(16) 0.0606(8) Uani 1 1 d . . .
H24 H 0.7463 0.2798 0.1711 0.073 Uiso 1 1 calc R . .
C25 C 0.5398(3) 0.4337(3) 0.15219(16) 0.0556(8) Uani 1 1 d . . .
H25 H 0.4929 0.3734 0.1530 0.067 Uiso 1 1 calc R . .
C26 C 0.2928(3) 0.6494(3) 0.12913(15) 0.0452(6) Uani 1 1 d . . .
C27 C 0.1893(3) 0.7715(3) 0.15393(16) 0.0546(8) Uani 1 1 d . . .
H27 H 0.2070 0.8246 0.1835 0.066 Uiso 1 1 calc R . .
C28 C 0.0534(3) 0.7984(3) 0.12551(16) 0.0524(7) Uani 1 1 d . . .
C29 C -0.0913(3) 0.9190(3) 0.1356(2) 0.0652(9) Uani 1 1 d . . .
C30 C -0.3555(5) 1.0308(4) 0.1108(3) 0.130(2) Uani 1 1 d D . .
H30A H -0.4305 0.9920 0.1277 0.156 Uiso 1 1 calc R . .
H30B H -0.3572 1.0869 0.1475 0.156 Uiso 1 1 calc R . .
C31 C -0.3773(9) 1.1033(7) 0.0442(3) 0.294(6) Uani 1 1 d D . .
H31A H -0.2826 1.0853 0.0154 0.441 Uiso 1 1 calc R . .
H31B H -0.4266 1.2020 0.0473 0.441 Uiso 1 1 calc R . .
H31C H -0.4393 1.0780 0.0187 0.441 Uiso 1 1 calc R . .
C32 C 0.2592(3) 0.4907(3) 0.04942(15) 0.0507(7) Uani 1 1 d . . .
H32A H 0.3677 0.4513 0.0408 0.061 Uiso 1 1 calc R . .
H32B H 0.2159 0.5236 -0.0006 0.061 Uiso 1 1 calc R . .
C33 C 0.2123(3) 0.3761(3) 0.09442(14) 0.0429(6) Uani 1 1 d . . .
C34 C 0.2179(3) 0.3381(3) 0.17408(15) 0.0502(7) Uani 1 1 d . . .
H34 H 0.2481 0.3869 0.2009 0.060 Uiso 1 1 calc R . .
C35 C 0.1798(3) 0.2295(3) 0.21418(17) 0.0605(8) Uani 1 1 d . . .
H35 H 0.1850 0.2055 0.2676 0.073 Uiso 1 1 calc R . .
C36 C 0.1337(3) 0.1559(3) 0.17561(19) 0.0637(8) Uani 1 1 d . . .
H36 H 0.1087 0.0820 0.2026 0.076 Uiso 1 1 calc R . .
C37 C 0.1253(4) 0.1937(3) 0.0967(2) 0.0678(9) Uani 1 1 d . . .
H37 H 0.0930 0.1461 0.0701 0.081 Uiso 1 1 calc R . .
C38 C 0.1649(3) 0.3028(3) 0.05645(16) 0.0561(8) Uani 1 1 d . . .
H38 H 0.1594 0.3269 0.0031 0.067 Uiso 1 1 calc R . .
N1 N 0.8698(2) 0.2515(2) 0.42923(12) 0.0466(6) Uani 1 1 d . . .
N2 N 1.0173(2) 0.1652(2) 0.43166(12) 0.0501(6) Uani 1 1 d . . .
N3 N 0.2126(2) 0.6112(2) 0.08842(12) 0.0461(6) Uani 1 1 d . . .
N4 N 0.0663(3) 0.7009(2) 0.08561(13) 0.0540(6) Uani 1 1 d . . .
O1 O 1.1868(2) -0.1508(2) 0.35247(15) 0.0855(8) Uani 1 1 d . . .
O2 O 1.2920(2) -0.0476(2) 0.40866(12) 0.0664(6) Uani 1 1 d . . .
O3 O -0.1091(2) 1.0084(2) 0.17138(15) 0.0819(7) Uani 1 1 d . . .
O4 O -0.2016(3) 0.9152(3) 0.10171(18) 0.1167(11) Uani 1 1 d . . .

loop_
_atom_site_aniso_label
_atom_site_aniso_U_11
_atom_site_aniso_U_22
_atom_site_aniso_U_33
_atom_site_aniso_U_23
_atom_site_aniso_U_13
_atom_site_aniso_U_12
C1 0.0444(16) 0.0524(17) 0.0508(16) -0.0141(13) -0.0025(12) -0.0190(13)
C2 0.0491(18) 0.0532(17) 0.0641(18) -0.0128(14) -0.0033(13) -0.0152(14)
C3 0.059(2) 0.070(2) 0.063(2) -0.0157(16) -0.0049(15) -0.0088(18)
C4 0.0454(19) 0.100(3) 0.066(2) -0.0316(19) -0.0083(15) -0.016(2)
C5 0.056(2) 0.098(3) 0.091(2) -0.038(2) -0.0039(17) -0.040(2)
C6 0.055(2) 0.0600(19) 0.079(2) -0.0208(16) -0.0040(15) -0.0245(16)
C7 0.0458(16) 0.0398(15) 0.0540(16) -0.0082(12) -0.0019(12) -0.0187(13)
C8 0.0512(17) 0.0386(15) 0.0677(18) -0.0112(13) -0.0050(14) -0.0191(13)
C9 0.0504(17) 0.0348(15) 0.0565(17) -0.0036(12) -0.0010(13) -0.0158(13)
C10 0.0523(18) 0.0392(16) 0.0677(19) -0.0034(14) -0.0074(14) -0.0171(14)
C11 0.0499(19) 0.071(2) 0.089(3) -0.0161(18) -0.0137(17) -0.0017(17)
C12 0.056(2) 0.110(3) 0.106(3) -0.035(2) 0.002(2) -0.011(2)
C13 0.0576(17) 0.0475(16) 0.0516(16) -0.0165(13) -0.0008(13) -0.0193(14)
C14 0.0407(15) 0.0393(14) 0.0510(16) -0.0126(12) -0.0076(12) -0.0129(12)
C15 0.0488(17) 0.0500(16) 0.0533(17) -0.0178(13) -0.0016(12) -0.0226(13)
C16 0.0539(18) 0.0553(18) 0.0566(17) -0.0104(14) 0.0005(13) -0.0255(15)
C17 0.0598(19) 0.0484(18) 0.080(2) -0.0085(16) -0.0134(16) -0.0248(15)
C18 0.076(2) 0.0423(17) 0.079(2) -0.0177(16) -0.0187(17) -0.0197(16)
C19 0.075(2) 0.0479(17) 0.0561(18) -0.0193(14) -0.0059(15) -0.0197(16)
C20 0.0464(16) 0.0428(15) 0.0489(15) -0.0111(12) -0.0040(11) -0.0182(12)
C21 0.0557(19) 0.0468(17) 0.0672(19) -0.0099(14) -0.0117(14) -0.0199(14)
C22 0.056(2) 0.066(2) 0.072(2) -0.0184(16) -0.0095(15) -0.0299(16)
C23 0.0469(18) 0.071(2) 0.0602(19) -0.0219(16) -0.0062(13) -0.0133(16)
C24 0.0501(18) 0.0503(18) 0.0656(19) -0.0125(14) -0.0059(14) -0.0035(15)
C25 0.0563(19) 0.0429(16) 0.0666(19) -0.0124(13) -0.0023(14) -0.0184(14)
C26 0.0504(16) 0.0361(14) 0.0516(16) -0.0077(12) -0.0068(12) -0.0189(13)
C27 0.0534(18) 0.0396(16) 0.076(2) -0.0164(14) -0.0149(14) -0.0170(13)
C28 0.0528(18) 0.0356(15) 0.0699(19) -0.0108(13) -0.0172(14) -0.0139(13)
C29 0.055(2) 0.0407(17) 0.095(2) -0.0146(16) -0.0245(17) -0.0080(14)
C30 0.099(3) 0.086(3) 0.188(5) -0.055(3) -0.076(3) 0.014(3)
C31 0.265(9) 0.234(8) 0.134(5) -0.041(5) -0.038(5) 0.147(7)
C32 0.0616(18) 0.0458(16) 0.0486(16) -0.0145(13) -0.0032(13) -0.0225(14)
C33 0.0427(15) 0.0381(14) 0.0506(16) -0.0154(12) -0.0022(11) -0.0155(12)
C34 0.0545(17) 0.0510(17) 0.0525(17) -0.0127(13) -0.0066(13) -0.0256(14)
C35 0.066(2) 0.0552(18) 0.0606(19) -0.0021(15) -0.0060(15) -0.0289(16)
C36 0.066(2) 0.0442(17) 0.084(2) -0.0106(16) -0.0035(16) -0.0260(15)
C37 0.076(2) 0.059(2) 0.087(3) -0.0288(18) -0.0038(17) -0.0370(17)
C38 0.065(2) 0.0605(19) 0.0529(17) -0.0213(14) -0.0017(14) -0.0301(16)
N1 0.0453(13) 0.0403(12) 0.0532(13) -0.0112(10) -0.0021(10) -0.0151(11)
N2 0.0496(14) 0.0436(13) 0.0552(14) -0.0069(11) -0.0063(10) -0.0171(11)
N3 0.0484(14) 0.0357(12) 0.0538(13) -0.0088(10) -0.0091(10) -0.0143(10)
N4 0.0543(15) 0.0441(13) 0.0626(15) -0.0078(11) -0.0150(11) -0.0164(12)
O1 0.0633(15) 0.0484(13) 0.148(2) -0.0411(14) -0.0081(13) -0.0133(11)
O2 0.0482(12) 0.0606(13) 0.0838(15) -0.0201(11) -0.0105(10) -0.0102(10)
O3 0.0661(15) 0.0516(13) 0.131(2) -0.0388(13) -0.0230(13) -0.0099(11)
O4 0.0670(16) 0.0825(18) 0.196(3) -0.0733(19) -0.0609(18) 0.0145(14)

loop_
_atom_type_symbol
_atom_type_description
_atom_type_scat_dispersion_real
_atom_type_scat_dispersion_imag
_atom_type_scat_source
C C 0.0033 0.0016 'International Tables Vol C Tables 4.2.6.8 and 6.1.1.4'
H H 0.0000 0.0000 'International Tables Vol C Tables 4.2.6.8 and 6.1.1.4'
N N 0.0061 0.0033 'International Tables Vol C Tables 4.2.6.8 and 6.1.1.4'
O O 0.0106 0.0060 'International Tables Vol C Tables 4.2.6.8 and 6.1.1.4'

loop_
_geom_angle_atom_site_label_1
_geom_angle_atom_site_label_2
_geom_angle_atom_site_label_3
_geom_angle
_geom_angle_site_symmetry_1
_geom_angle_site_symmetry_3
C2 C1 C6 118.2(3) . .
C2 C1 C7 123.1(3) . .
C6 C1 C7 118.7(2) . .
C3 C2 C1 120.7(3) . .
C3 C2 H2 119.6 . .
C1 C2 H2 119.6 . .
C4 C3 C2 120.1(3) . .
C4 C3 H3 120.0 . .
C2 C3 H3 120.0 . .
C5 C4 C3 119.8(3) . .
C5 C4 H4 120.1 . .
C3 C4 H4 120.1 . .
C4 C5 C6 120.3(3) . .
C4 C5 H5 119.9 . .
C6 C5 H5 119.9 . .
C5 C6 C1 120.9(3) . .
C5 C6 H6 119.6 . .
C1 C6 H6 119.6 . .
N1 C7 C8 105.6(2) . .
N1 C7 C1 125.5(2) . .
C8 C7 C1 128.9(3) . .
C7 C8 C9 105.6(3) . .
C7 C8 H8 127.2 . .
C9 C8 H8 127.2 . .
N2 C9 C8 112.0(2) . .
N2 C9 C10 123.0(3) . .
C8 C9 C10 125.0(3) . .
O1 C10 O2 123.9(3) . .
O1 C10 C9 122.7(3) . .
O2 C10 C9 113.5(3) . .
O2 C11 C12 111.8(3) . .
O2 C11 H11A 109.3 . .
C12 C11 H11A 109.3 . .
O2 C11 H11B 109.3 . .
C12 C11 H11B 109.3 . .
H11A C11 H11B 107.9 . .
C11 C12 H12A 109.5 . .
C11 C12 H12B 109.5 . .
H12A C12 H12B 109.5 . .
C11 C12 H12C 109.5 . .
H12A C12 H12C 109.5 . .
H12B C12 H12C 109.5 . .
N1 C13 C14 113.3(2) . .
N1 C13 H13A 108.9 . .
C14 C13 H13A 108.9 . .
N1 C13 H13B 108.9 . .
C14 C13 H13B 108.9 . .
H13A C13 H13B 107.7 . .
C15 C14 C19 118.0(3) . .
C15 C14 C13 122.4(2) . .
C19 C14 C13 119.6(2) . .
C14 C15 C16 120.8(3) . .
C14 C15 H15 119.6 . .
C16 C15 H15 119.6 . .
C17 C16 C15 120.3(3) . .
C17 C16 H16 119.8 . .
C15 C16 H16 119.8 . .
C16 C17 C18 119.3(3) . .
C16 C17 H17 120.4 . .
C18 C17 H17 120.4 . .
C19 C18 C17 120.1(3) . .
C19 C18 H18 120.0 . .
C17 C18 H18 120.0 . .
C18 C19 C14 121.5(3) . .
C18 C19 H19 119.2 . .
C14 C19 H19 119.2 . .
C21 C20 C25 117.1(3) . .
C21 C20 C26 118.0(2) . .
C25 C20 C26 124.8(3) . .
C22 C21 C20 122.2(3) . .
C22 C21 H21 118.9 . .
C20 C21 H21 118.9 . .
C21 C22 C23 119.1(3) . .
C21 C22 H22 120.4 . .
C23 C22 H22 120.4 . .
C24 C23 C22 120.1(3) . .
C24 C23 H23 119.9 . .
C22 C23 H23 119.9 . .
C23 C24 C25 120.5(3) . .
C23 C24 H24 119.8 . .
C25 C24 H24 119.8 . .
C24 C25 C20 120.9(3) . .
C24 C25 H25 119.6 . .
C20 C25 H25 119.6 . .
N3 C26 C27 105.0(2) . .
N3 C26 C20 127.1(2) . .
C27 C26 C20 127.8(2) . .
C26 C27 C28 105.7(2) . .
C26 C27 H27 127.1 . .
C28 C27 H27 127.1 . .
N4 C28 C27 112.0(2) . .
N4 C28 C29 121.6(3) . .
C27 C28 C29 126.4(3) . .
O3 C29 O4 123.5(3) . .
O3 C29 C28 124.2(3) . .
O4 C29 C28 112.2(3) . .
C31 C30 O4 103.0(5) . .
C31 C30 H30A 111.2 . .
O4 C30 H30A 111.2 . .
C31 C30 H30B 111.2 . .
O4 C30 H30B 111.2 . .
H30A C30 H30B 109.1 . .
C30 C31 H31A 109.5 . .
C30 C31 H31B 109.5 . .
H31A C31 H31B 109.5 . .
C30 C31 H31C 109.5 . .
H31A C31 H31C 109.5 . .
H31B C31 H31C 109.5 . .
N3 C32 C33 112.9(2) . .
N3 C32 H32A 109.0 . .
C33 C32 H32A 109.0 . .
N3 C32 H32B 109.0 . .
C33 C32 H32B 109.0 . .
H32A C32 H32B 107.8 . .
C38 C33 C34 117.9(3) . .
C38 C33 C32 120.1(2) . .
C34 C33 C32 122.0(2) . .
C35 C34 C33 121.3(3) . .
C35 C34 H34 119.3 . .
C33 C34 H34 119.3 . .
C34 C35 C36 120.4(3) . .
C34 C35 H35 119.8 . .
C36 C35 H35 119.8 . .
C37 C36 C35 119.0(3) . .
C37 C36 H36 120.5 . .
C35 C36 H36 120.5 . .
C36 C37 C38 120.3(3) . .
C36 C37 H37 119.9 . .
C38 C37 H37 119.9 . .
C33 C38 C37 121.1(3) . .
C33 C38 H38 119.4 . .
C37 C38 H38 119.4 . .
N2 N1 C7 113.0(2) . .
N2 N1 C13 118.1(2) . .
C7 N1 C13 128.9(2) . .
C9 N2 N1 103.8(2) . .
N4 N3 C26 113.0(2) . .
N4 N3 C32 116.2(2) . .
C26 N3 C32 130.8(2) . .
C28 N4 N3 104.3(2) . .
C10 O2 C11 116.3(2) . .
C29 O4 C30 116.6(3) . .

loop_
_geom_bond_atom_site_label_1
_geom_bond_atom_site_label_2
_geom_bond_distance
_geom_bond_site_symmetry_2
C1 C2 1.385(4) .
C1 C6 1.387(4) .
C1 C7 1.474(4) .
C2 C3 1.385(4) .
C2 H2 0.9300 .
C3 C4 1.376(5) .
C3 H3 0.9300 .
C4 C5 1.369(5) .
C4 H4 0.9300 .
C5 C6 1.379(4) .
C5 H5 0.9300 .
C6 H6 0.9300 .
C7 N1 1.367(3) .
C7 C8 1.372(4) .
C8 C9 1.394(4) .
C8 H8 0.9300 .
C9 N2 1.338(3) .
C9 C10 1.473(4) .
C10 O1 1.203(3) .
C10 O2 1.332(3) .
C11 O2 1.456(3) .
C11 C12 1.471(5) .
C11 H11A 0.9700 .
C11 H11B 0.9700 .
C12 H12A 0.9600 .
C12 H12B 0.9600 .
C12 H12C 0.9600 .
C13 N1 1.454(3) .
C13 C14 1.516(4) .
C13 H13A 0.9700 .
C13 H13B 0.9700 .
C14 C15 1.376(3) .
C14 C19 1.387(4) .
C15 C16 1.390(4) .
C15 H15 0.9300 .
C16 C17 1.375(4) .
C16 H16 0.9300 .
C17 C18 1.378(4) .
C17 H17 0.9300 .
C18 C19 1.375(4) .
C18 H18 0.9300 .
C19 H19 0.9300 .
C20 C21 1.387(4) .
C20 C25 1.393(4) .
C20 C26 1.474(4) .
C21 C22 1.377(4) .
C21 H21 0.9300 .
C22 C23 1.377(4) .
C22 H22 0.9300 .
C23 C24 1.366(4) .
C23 H23 0.9300 .
C24 C25 1.380(4) .
C24 H24 0.9300 .
C25 H25 0.9300 .
C26 N3 1.369(3) .
C26 C27 1.384(3) .
C27 C28 1.389(4) .
C27 H27 0.9300 .
C28 N4 1.333(3) .
C28 C29 1.475(4) .
C29 O3 1.196(3) .
C29 O4 1.333(4) .
C30 C31 1.252(6) .
C30 O4 1.505(4) .
C30 H30A 0.9700 .
C30 H30B 0.9700 .
C31 H31A 0.9600 .
C31 H31B 0.9600 .
C31 H31C 0.9600 .
C32 N3 1.459(3) .
C32 C33 1.503(4) .
C32 H32A 0.9700 .
C32 H32B 0.9700 .
C33 C38 1.381(4) .
C33 C34 1.387(3) .
C34 C35 1.376(4) .
C34 H34 0.9300 .
C35 C36 1.383(4) .
C35 H35 0.9300 .
C36 C37 1.377(4) .
C36 H36 0.9300 .
C37 C38 1.389(4) .
C37 H37 0.9300 .
C38 H38 0.9300 .
N1 N2 1.349(3) .
N3 N4 1.348(3) .

loop_
_geom_torsion_atom_site_label_1
_geom_torsion_atom_site_label_2
_geom_torsion_atom_site_label_3
_geom_torsion_atom_site_label_4
_geom_torsion
_geom_torsion_site_symmetry_1
_geom_torsion_site_symmetry_2
_geom_torsion_site_symmetry_3
_geom_torsion_site_symmetry_4
C6 C1 C2 C3 0.3(4) . . . .
C7 C1 C2 C3 177.5(3) . . . .
C1 C2 C3 C4 0.0(4) . . . .
C2 C3 C4 C5 -0.6(5) . . . .
C3 C4 C5 C6 0.9(5) . . . .
C4 C5 C6 C1 -0.6(5) . . . .
C2 C1 C6 C5 0.0(4) . . . .
C7 C1 C6 C5 -177.3(3) . . . .
C2 C1 C7 N1 46.2(4) . . . .
C6 C1 C7 N1 -136.7(3) . . . .
C2 C1 C7 C8 -137.1(3) . . . .
C6 C1 C7 C8 40.1(4) . . . .
N1 C7 C8 C9 -0.4(3) . . . .
C1 C7 C8 C9 -177.7(3) . . . .
C7 C8 C9 N2 -0.1(3) . . . .
C7 C8 C9 C10 -180.0(3) . . . .
N2 C9 C10 O1 176.0(3) . . . .
C8 C9 C10 O1 -4.1(5) . . . .
N2 C9 C10 O2 -4.7(4) . . . .
C8 C9 C10 O2 175.1(3) . . . .
N1 C13 C14 C15 15.6(4) . . . .
N1 C13 C14 C19 -163.9(2) . . . .
C19 C14 C15 C16 0.2(4) . . . .
C13 C14 C15 C16 -179.3(2) . . . .
C14 C15 C16 C17 0.7(4) . . . .
C15 C16 C17 C18 -1.1(4) . . . .
C16 C17 C18 C19 0.6(4) . . . .
C17 C18 C19 C14 0.3(4) . . . .
C15 C14 C19 C18 -0.7(4) . . . .
C13 C14 C19 C18 178.8(3) . . . .
C25 C20 C21 C22 0.4(4) . . . .
C26 C20 C21 C22 178.4(2) . . . .
C20 C21 C22 C23 0.2(4) . . . .
C21 C22 C23 C24 -0.5(4) . . . .
C22 C23 C24 C25 0.2(4) . . . .
C23 C24 C25 C20 0.5(4) . . . .
C21 C20 C25 C24 -0.8(4) . . . .
C26 C20 C25 C24 -178.6(2) . . . .
C21 C20 C26 N3 142.7(3) . . . .
C25 C20 C26 N3 -39.6(4) . . . .
C21 C20 C26 C27 -33.2(4) . . . .
C25 C20 C26 C27 144.6(3) . . . .
N3 C26 C27 C28 -0.4(3) . . . .
C20 C26 C27 C28 176.2(3) . . . .
C26 C27 C28 N4 0.4(3) . . . .
C26 C27 C28 C29 -179.0(3) . . . .
N4 C28 C29 O3 179.3(3) . . . .
C27 C28 C29 O3 -1.4(5) . . . .
N4 C28 C29 O4 0.9(4) . . . .
C27 C28 C29 O4 -179.7(3) . . . .
N3 C32 C33 C38 142.2(2) . . . .
N3 C32 C33 C34 -39.2(3) . . . .
C38 C33 C34 C35 1.0(4) . . . .
C32 C33 C34 C35 -177.6(2) . . . .
C33 C34 C35 C36 -0.4(4) . . . .
C34 C35 C36 C37 -0.6(4) . . . .
C35 C36 C37 C38 1.0(4) . . . .
C34 C33 C38 C37 -0.5(4) . . . .
C32 C33 C38 C37 178.1(2) . . . .
C36 C37 C38 C33 -0.4(4) . . . .
C8 C7 N1 N2 0.9(3) . . . .
C1 C7 N1 N2 178.3(2) . . . .
C8 C7 N1 C13 178.3(2) . . . .
C1 C7 N1 C13 -4.3(4) . . . .
C14 C13 N1 N2 77.1(3) . . . .
C14 C13 N1 C7 -100.2(3) . . . .
C8 C9 N2 N1 0.7(3) . . . .
C10 C9 N2 N1 -179.5(2) . . . .
C7 N1 N2 C9 -1.0(3) . . . .
C13 N1 N2 C9 -178.7(2) . . . .
C27 C26 N3 N4 0.3(3) . . . .
C20 C26 N3 N4 -176.3(2) . . . .
C27 C26 N3 C32 -178.9(2) . . . .
C20 C26 N3 C32 4.5(4) . . . .
C33 C32 N3 N4 -76.5(3) . . . .
C33 C32 N3 C26 102.7(3) . . . .
C27 C28 N4 N3 -0.3(3) . . . .
C29 C28 N4 N3 179.2(3) . . . .
C26 N3 N4 C28 0.0(3) . . . .
C32 N3 N4 C28 179.3(2) . . . .
O1 C10 O2 C11 1.7(4) . . . .
C9 C10 O2 C11 -177.5(2) . . . .
C12 C11 O2 C10 79.5(4) . . . .
O3 C29 O4 C30 -0.4(6) . . . .
C28 C29 O4 C30 177.9(3) . . . .
C31 C30 O4 C29 110.5(6) . . . .
